data_1570840
loop_
_publ_author_name
'Jin, Kangwoo'
'Park, Nohyoon'
'Ahn, Yongdeok'
'Seo, Daeha'
'Moon, Dohyun'
'Sung, Jooyoung'
'Park, Jinhee'

_publ_section_title
;
 Solvent-induced structural transformation in a one-dimensional
 coordination polymer.
;
_journal_issue 9
_journal_name_full Nanoscale
_journal_page_first 4571
_journal_page_last 4577
_journal_paper_doi 10.1039/d4nr00265b
_journal_volume 16
_journal_year 2024
_chemical_formula_moiety 'C24 H21 N O8 S2 Zn, 3(C2 H6 O S)'
_chemical_formula_sum 'C30 H39 N O11 S5 Zn'
_chemical_formula_weight 815.29
_chemical_name_systematic 1D-DGIST-18
_chemical_properties_physical Moisture-sensitive
_space_group_crystal_system monoclinic
_space_group_IT_number 14
_space_group_name_Hall '-P 2ybc'
_space_group_name_H-M_alt 'P 1 21/c 1'
_atom_sites_solution_hydrogens geom
_audit_creation_method SHELXL-2019/3
_audit_update_record
;
2023-10-26 deposited with the CCDC.	2024-01-29 downloaded from the CCDC.
;
_cell_angle_alpha 90
_cell_angle_beta 103.90(3)
_cell_angle_gamma 90
_cell_formula_units_Z 4
_cell_length_a 12.558(3)
_cell_length_b 16.386(3)
_cell_length_c 18.212(4)
_cell_measurement_reflns_used 87409
_cell_measurement_temperature 100(2)
_cell_measurement_theta_max 33.749
_cell_measurement_theta_min 0.401
_cell_volume 3637.8(14)
_computing_cell_refinement '<i>HKL3000sm</i>(Otwinowski & Minor, 1997)'
_computing_data_collection '<i>PAL BL2D-SMDC Program</i>(Shin et.al, 2016)'
_computing_data_reduction '<i>HKL3000sm</i>(Otwinowski & Minor, 1997)'
_computing_molecular_graphics '<i>DIAMOND 4</i>(Putx&Brandenburg, 2014)'
_computing_publication_material '<i>publCIF</i>(Westrip, 2010)'
_computing_structure_refinement '<i>SHELXL-2018</i>(Sheldrick, 2018)'
_computing_structure_solution '<i>SHELXT-2018</i>(Sheldrick, 2018)'
_diffrn_ambient_temperature 100(2)
_diffrn_measured_fraction_theta_full 0.971
_diffrn_measured_fraction_theta_max 0.967
_diffrn_measurement_device_type 'Rayonix MX225HS CCD area detector'
_diffrn_measurement_method 'omega scan'
_diffrn_radiation_type synchrotron
_diffrn_radiation_wavelength 0.700
_diffrn_reflns_av_R_equivalents 0.0375
_diffrn_reflns_av_unetI/netI 0.0285
_diffrn_reflns_Laue_measured_fraction_full 0.971
_diffrn_reflns_Laue_measured_fraction_max 0.967
_diffrn_reflns_limit_h_max 15
_diffrn_reflns_limit_h_min -15
_diffrn_reflns_limit_k_max 19
_diffrn_reflns_limit_k_min -19
_diffrn_reflns_limit_l_max 22
_diffrn_reflns_limit_l_min -22
_diffrn_reflns_number 27361
_diffrn_reflns_point_group_measured_fraction_full 0.971
_diffrn_reflns_point_group_measured_fraction_max 0.967
_diffrn_reflns_theta_full 24.835
_diffrn_reflns_theta_max 25.999
_diffrn_reflns_theta_min 1.645
_diffrn_source 'PLSII 2D bending magnet'
_exptl_absorpt_coefficient_mu 0.972
_exptl_absorpt_correction_T_max 1.000
_exptl_absorpt_correction_T_min 0.762
_exptl_absorpt_correction_type empirical
_exptl_absorpt_process_details '<i>HKL3000sm Scalepack</i>(Otwinowski et.al,2003)'
_exptl_crystal_colour colorless
_exptl_crystal_density_diffrn 1.489
_exptl_crystal_description block
_exptl_crystal_F_000 1696
_exptl_crystal_size_max 0.340
_exptl_crystal_size_mid 0.300
_exptl_crystal_size_min 0.160
_refine_diff_density_max 1.422
_refine_diff_density_min -0.868
_refine_diff_density_rms 0.104
_refine_ls_extinction_method none
_refine_ls_goodness_of_fit_ref 1.072
_refine_ls_hydrogen_treatment constr
_refine_ls_matrix_type full
_refine_ls_number_parameters 511
_refine_ls_number_reflns 7239
_refine_ls_number_restraints 96
_refine_ls_restrained_S_all 1.155
_refine_ls_R_factor_all 0.0624
_refine_ls_R_factor_gt 0.0574
_refine_ls_shift/su_max 0.001
_refine_ls_shift/su_mean 0.000
_refine_ls_structure_factor_coef Fsqd
_refine_ls_weighting_details 'w=1/[\s^2^(Fo^2^)+(0.0955P)^2^+7.4553P] where P=(Fo^2^+2Fc^2^)/3'
_refine_ls_weighting_scheme calc
_refine_ls_wR_factor_gt 0.1624
_refine_ls_wR_factor_ref 0.1668
_reflns_Friedel_coverage 0.000
_reflns_number_gt 6422
_reflns_number_total 7239
_reflns_threshold_expression 'I > 2\s(I)'
_cod_data_source_file d4nr00265b2.cif
_cod_data_source_block 1D_MOF_pristine
_cod_depositor_comments 'Adding full bibliography for 1570840--1570842.cif.'
_cod_original_cell_volume 3637.9(13)
_cod_original_sg_symbol_H-M 'P 21/c'
_cod_database_code 1570840
_shelx_shelxl_version_number 2019/3
_shelx_space_group_comment
;
The symmetry employed for this shelxl refinement is uniquely defined
by the following loop, which should always be used as a source of
symmetry information in preference to the above space-group names.
They are only intended as comments.
;
_shelx_estimated_absorpt_t_min 0.733
_shelx_estimated_absorpt_t_max 0.860

loop_
_space_group_symop_operation_xyz
'x, y, z'
'-x, y+1/2, -z+1/2'
'-x, -y, -z'
'x, -y-1/2, z-1/2'

loop_
_atom_site_label
_atom_site_type_symbol
_atom_site_fract_x
_atom_site_fract_y
_atom_site_fract_z
_atom_site_U_iso_or_equiv
_atom_site_adp_type
_atom_site_occupancy
_atom_site_site_symmetry_order
_atom_site_calc_flag
_atom_site_refinement_flags_posn
_atom_site_refinement_flags_adp
_atom_site_refinement_flags_occupancy
_atom_site_disorder_assembly
_atom_site_disorder_group
Zn1 Zn 0.23893(3) 0.08466(2) 0.44958(2) 0.02426(14) Uani 1 1 d . . . . .
S1A S 0.40308(15) -0.04520(13) 0.39496(12) 0.0312(6) Uani 0.650(6) 1 d D U P A 1
O7A O 0.3425(2) -0.00782(19) 0.44741(16) 0.0413(7) Uani 0.650(6) 1 d D U P A 1
C21A C 0.3013(4) -0.0449(4) 0.3057(3) 0.0279(12) Uani 0.650(6) 1 d D U P A 1
H21A H 0.251246 -0.091077 0.304186 0.042 Uiso 0.650(6) 1 calc R U P A 1
H21B H 0.337944 -0.049684 0.264077 0.042 Uiso 0.650(6) 1 calc R U P A 1
H21C H 0.259695 0.006227 0.300590 0.042 Uiso 0.650(6) 1 calc R U P A 1
C22A C 0.4880(4) 0.0371(3) 0.3734(3) 0.0291(13) Uani 0.650(6) 1 d D U P A 1
H22A H 0.444073 0.086951 0.362223 0.044 Uiso 0.650(6) 1 calc R U P A 1
H22B H 0.515936 0.022022 0.329460 0.044 Uiso 0.650(6) 1 calc R U P A 1
H22C H 0.549753 0.046511 0.417059 0.044 Uiso 0.650(6) 1 calc R U P A 1
S1B S 0.3734(3) -0.0146(3) 0.3646(2) 0.0434(10) Uani 0.350(6) 1 d D U P A 2
O7B O 0.3425(2) -0.00782(19) 0.44741(16) 0.0413(7) Uani 0.350(6) 1 d D U P A 2
C21B C 0.2543(14) -0.0635(16) 0.3020(12) 0.122(8) Uani 0.350(6) 1 d D U P A 2
H21D H 0.252232 -0.121260 0.315483 0.183 Uiso 0.350(6) 1 calc R U P A 2
H21E H 0.259997 -0.058800 0.249416 0.183 Uiso 0.350(6) 1 calc R U P A 2
H21F H 0.187022 -0.036557 0.307580 0.183 Uiso 0.350(6) 1 calc R U P A 2
C22B C 0.4599(13) -0.1071(9) 0.3849(8) 0.065(4) Uani 0.350(6) 1 d D U P A 2
H22D H 0.509439 -0.102478 0.435220 0.097 Uiso 0.350(6) 1 calc R U P A 2
H22E H 0.503034 -0.112718 0.346876 0.097 Uiso 0.350(6) 1 calc R U P A 2
H22F H 0.412980 -0.155235 0.383193 0.097 Uiso 0.350(6) 1 calc R U P A 2
S2A S -0.00258(8) 0.07864(7) 0.36793(5) 0.0322(3) Uani 0.933(3) 1 d D . P A 1
O8A O 0.0957(2) 0.03221(18) 0.41647(14) 0.0356(6) Uani 0.933(3) 1 d D . P A 1
C23A C -0.0477(4) 0.0144(3) 0.2865(2) 0.0465(12) Uani 0.933(3) 1 d D . P A 1
H23A H 0.005411 0.017023 0.255038 0.070 Uiso 0.933(3) 1 calc R U P A 1
H23B H -0.119486 0.033155 0.257196 0.070 Uiso 0.933(3) 1 calc R U P A 1
H23C H -0.053791 -0.041992 0.302956 0.070 Uiso 0.933(3) 1 calc R U P A 1
C24A C -0.1124(5) 0.0562(5) 0.4125(3) 0.0716(19) Uani 0.933(3) 1 d D . P A 1
H24A H -0.110001 -0.001696 0.426282 0.107 Uiso 0.933(3) 1 calc R U P A 1
H24B H -0.182872 0.068471 0.377380 0.107 Uiso 0.933(3) 1 calc R U P A 1
H24C H -0.104262 0.089622 0.458154 0.107 Uiso 0.933(3) 1 calc R U P A 1
S2B S -0.0235(7) 0.0183(11) 0.3899(7) 0.043(4) Uani 0.067(3) 1 d D U P A 2
O8B O 0.0957(2) 0.03221(18) 0.41647(14) 0.0356(6) Uani 0.067(3) 1 d D U P A 2
C23B C -0.097(3) 0.090(3) 0.440(3) 0.051(9) Uani 0.067(3) 1 d D U P A 2
H23D H -0.109846 0.063697 0.484986 0.077 Uiso 0.067(3) 1 calc R U P A 2
H23E H -0.167695 0.104983 0.405818 0.077 Uiso 0.067(3) 1 calc R U P A 2
H23F H -0.052747 0.139283 0.453998 0.077 Uiso 0.067(3) 1 calc R U P A 2
C24B C -0.071(3) -0.077(2) 0.426(3) 0.058(9) Uani 0.067(3) 1 d D U P A 2
H24D H -0.034441 -0.123611 0.408939 0.087 Uiso 0.067(3) 1 calc R U P A 2
H24E H -0.150766 -0.082088 0.405895 0.087 Uiso 0.067(3) 1 calc R U P A 2
H24F H -0.054028 -0.075477 0.481022 0.087 Uiso 0.067(3) 1 calc R U P A 2
O1 O 0.2683(2) 0.17543(16) 0.38917(12) 0.0276(5) Uani 1 1 d . . . . .
O2 O 0.1694(2) 0.12542(17) 0.27964(13) 0.0326(6) Uani 1 1 d . . . . .
O3 O 0.2768(2) 0.40052(17) 0.05845(12) 0.0285(5) Uani 1 1 d . . . . .
O4 O 0.1501(2) 0.30234(16) 0.04357(12) 0.0281(5) Uani 1 1 d . . . . .
O5 O 0.22490(18) 0.48440(16) 0.37520(12) 0.0268(5) Uani 1 1 d . . . . .
O6 O 0.53804(19) 0.42795(17) 0.30238(15) 0.0311(6) Uani 1 1 d . . . . .
N1 N 0.3825(2) 0.45679(17) 0.33954(13) 0.0188(5) Uani 1 1 d . . . . .
C1 C 0.2258(3) 0.1796(2) 0.31778(17) 0.0240(7) Uani 1 1 d . . . . .
C2 C 0.2212(3) 0.3456(2) 0.08339(16) 0.0228(7) Uani 1 1 d . . . . .
C3 C 0.2507(2) 0.2567(2) 0.28065(16) 0.0204(6) Uani 1 1 d . . . . .
C4 C 0.2230(2) 0.2654(2) 0.20192(16) 0.0201(6) Uani 1 1 d . . . . .
H4 H 0.185653 0.222509 0.171062 0.024 Uiso 1 1 calc R U . . .
C5 C 0.2498(2) 0.3366(2) 0.16848(16) 0.0204(6) Uani 1 1 d . . . . .
C6 C 0.3029(2) 0.4003(2) 0.21375(16) 0.0196(6) Uani 1 1 d . . . . .
H6 H 0.321740 0.448902 0.191445 0.024 Uiso 1 1 calc R U . . .
C7 C 0.3278(2) 0.3915(2) 0.29179(16) 0.0196(6) Uani 1 1 d . . . . .
C8 C 0.3032(2) 0.3206(2) 0.32514(16) 0.0195(6) Uani 1 1 d . . . . .
H8 H 0.322179 0.315478 0.378662 0.023 Uiso 1 1 calc R U . . .
C9 C 0.3204(2) 0.5016(2) 0.38050(16) 0.0203(6) Uani 1 1 d . . . . .
C10 C 0.3780(2) 0.5683(2) 0.42800(16) 0.0205(6) Uani 1 1 d . . . . .
C11 C 0.4882(3) 0.5877(2) 0.42797(16) 0.0202(6) Uani 1 1 d . . . . .
C12 C 0.5459(2) 0.5406(2) 0.38533(16) 0.0209(6) Uani 1 1 d . . . . .
C13 C 0.4915(2) 0.4716(2) 0.33958(16) 0.0216(6) Uani 1 1 d . . . . .
C14 C 0.3238(3) 0.6128(2) 0.47216(18) 0.0272(7) Uani 1 1 d . . . . .
H14 H 0.250955 0.598622 0.473647 0.033 Uiso 1 1 calc R U . . .
C15 C 0.3767(3) 0.6792(3) 0.51513(19) 0.0337(8) Uani 1 1 d . . . . .
H15 H 0.339195 0.709361 0.545725 0.040 Uiso 1 1 calc R U . . .
C16 C 0.4804(3) 0.7009(2) 0.51344(18) 0.0299(8) Uani 1 1 d . . . . .
H16 H 0.513355 0.747150 0.541231 0.036 Uiso 1 1 calc R U . . .
C17 C 0.5405(3) 0.6549(2) 0.47047(16) 0.0245(7) Uani 1 1 d . . . . .
C18 C 0.6503(3) 0.6731(2) 0.46937(17) 0.0275(7) Uani 1 1 d . . . . .
H18 H 0.685788 0.718896 0.496652 0.033 Uiso 1 1 calc R U . . .
C19 C 0.7057(3) 0.6255(2) 0.42959(18) 0.0273(7) Uani 1 1 d . . . . .
H19 H 0.780108 0.637454 0.430692 0.033 Uiso 1 1 calc R U . . .
C20 C 0.6534(3) 0.5587(2) 0.38675(18) 0.0261(7) Uani 1 1 d . . . . .
H20 H 0.692482 0.526115 0.358879 0.031 Uiso 1 1 calc R U . . .
S1S1 S 0.05735(8) -0.19979(7) 0.34756(6) 0.0336(4) Uani 0.881(5) 1 d . . P B 1
O1S1 O 0.1002(3) -0.1738(2) 0.28140(18) 0.0551(9) Uani 0.881(5) 1 d . . P B 1
C1S1 C 0.0602(4) -0.3086(3) 0.3472(2) 0.0491(11) Uani 0.881(5) 1 d . . P B 1
H1S1 H 0.000314 -0.329106 0.306476 0.074 Uiso 0.881(5) 1 calc R U P B 1
H1S2 H 0.051282 -0.329145 0.395897 0.074 Uiso 0.881(5) 1 calc R U P B 1
H1S3 H 0.130547 -0.327330 0.338998 0.074 Uiso 0.881(5) 1 calc R U P B 1
C2S1 C 0.1670(5) -0.1860(3) 0.4291(3) 0.0561(13) Uani 0.881(5) 1 d . . P B 1
H2S1 H 0.234104 -0.210219 0.420088 0.084 Uiso 0.881(5) 1 calc R U P B 1
H2S2 H 0.148668 -0.212731 0.472616 0.084 Uiso 0.881(5) 1 calc R U P B 1
H2S3 H 0.178571 -0.127603 0.439430 0.084 Uiso 0.881(5) 1 calc R U P B 1
S1S2 S 0.1604(14) -0.2181(14) 0.3559(15) 0.123(9) Uani 0.119(5) 1 d . . P B 2
O1S2 O 0.1002(3) -0.1738(2) 0.28140(18) 0.0551(9) Uani 0.119(5) 1 d . . P B 2
C1S2 C 0.0602(4) -0.3086(3) 0.3472(2) 0.0491(11) Uani 0.119(5) 1 d . . P B 2
H1S4 H 0.033123 -0.312464 0.393256 0.074 Uiso 0.119(5) 1 calc R U P B 2
H1S5 H 0.098230 -0.359232 0.340386 0.074 Uiso 0.119(5) 1 calc R U P B 2
H1S6 H -0.001756 -0.300115 0.303497 0.074 Uiso 0.119(5) 1 calc R U P B 2
C2S2 C 0.1670(5) -0.1860(3) 0.4291(3) 0.0561(13) Uani 0.119(5) 1 d . . P B 2
H2S4 H 0.197057 -0.130611 0.432222 0.084 Uiso 0.119(5) 1 calc R U P B 2
H2S5 H 0.214927 -0.220712 0.466908 0.084 Uiso 0.119(5) 1 calc R U P B 2
H2S6 H 0.093543 -0.184607 0.438753 0.084 Uiso 0.119(5) 1 calc R U P B 2
S2S S 0.01001(7) 0.88199(7) 0.04689(5) 0.0367(3) Uani 1 1 d . . . . .
O2S O 0.1113(2) 0.8379(3) 0.04001(17) 0.0549(9) Uani 1 1 d . . . . .
C3S C -0.0579(3) 0.8212(3) 0.1019(2) 0.0318(8) Uani 1 1 d . . . . .
H3S1 H -0.086137 0.771629 0.073748 0.048 Uiso 1 1 calc R U . . .
H3S2 H -0.118907 0.852070 0.113066 0.048 Uiso 1 1 calc R U . . .
H3S3 H -0.006100 0.806112 0.149364 0.048 Uiso 1 1 calc R U . . .
C4S C 0.0528(4) 0.9611(3) 0.1159(3) 0.0448(10) Uani 1 1 d . . . . .
H4S1 H 0.094798 0.936998 0.163331 0.067 Uiso 1 1 calc R U . . .
H4S2 H -0.011940 0.988986 0.124940 0.067 Uiso 1 1 calc R U . . .
H4S3 H 0.098800 1.000420 0.097224 0.067 Uiso 1 1 calc R U . . .
S3S1 S 0.3502(2) 0.69936(16) 0.26479(12) 0.0408(7) Uani 0.450(4) 1 d . . P C 1
O3S1 O 0.4732(6) 0.7271(5) 0.2653(7) 0.210(6) Uani 0.450(4) 1 d . . P C 1
C5S1 C 0.3309(3) 0.6111(2) 0.2372(2) 0.0369(9) Uani 0.450(4) 1 d . . P C 1
H5S1 H 0.385805 0.596000 0.209404 0.055 Uiso 0.450(4) 1 calc R U P C 1
H5S2 H 0.257357 0.606186 0.203794 0.055 Uiso 0.450(4) 1 calc R U P C 1
H5S3 H 0.337281 0.574755 0.280748 0.055 Uiso 0.450(4) 1 calc R U P C 1
C6S1 C 0.2723(4) 0.7589(3) 0.1870(2) 0.0465(11) Uani 0.450(4) 1 d . . P C 1
H6S1 H 0.273440 0.731944 0.139207 0.070 Uiso 0.450(4) 1 calc R U P C 1
H6S2 H 0.304719 0.813407 0.188104 0.070 Uiso 0.450(4) 1 calc R U P C 1
H6S3 H 0.196335 0.763702 0.191563 0.070 Uiso 0.450(4) 1 calc R U P C 1
S3S2 S 0.38108(15) 0.68864(12) 0.20355(10) 0.0357(6) Uani 0.550(4) 1 d . . P C 2
O3S2 O 0.4732(6) 0.7271(5) 0.2653(7) 0.210(6) Uani 0.550(4) 1 d . . P C 2
C5S2 C 0.3309(3) 0.6111(2) 0.2372(2) 0.0369(9) Uani 0.550(4) 1 d . . P C 2
H5S4 H 0.357302 0.560937 0.218262 0.055 Uiso 0.550(4) 1 calc R U P C 2
H5S5 H 0.250668 0.613020 0.221361 0.055 Uiso 0.550(4) 1 calc R U P C 2
H5S6 H 0.354160 0.612105 0.292559 0.055 Uiso 0.550(4) 1 calc R U P C 2
C6S2 C 0.2723(4) 0.7589(3) 0.1870(2) 0.0465(11) Uani 0.550(4) 1 d . . P C 2
H6S4 H 0.237191 0.757939 0.229640 0.070 Uiso 0.550(4) 1 calc R U P C 2
H6S5 H 0.218420 0.744145 0.140451 0.070 Uiso 0.550(4) 1 calc R U P C 2
H6S6 H 0.300549 0.813795 0.181846 0.070 Uiso 0.550(4) 1 calc R U P C 2

loop_
_atom_site_aniso_label
_atom_site_aniso_U_11
_atom_site_aniso_U_22
_atom_site_aniso_U_33
_atom_site_aniso_U_23
_atom_site_aniso_U_13
_atom_site_aniso_U_12
Zn1 0.0345(2) 0.0362(3) 0.00425(19) -0.00101(13) 0.00895(15) -0.00411(15)
S1A 0.0316(8) 0.0445(11) 0.0223(9) -0.0019(8) 0.0161(7) 0.0032(7)
O7A 0.0443(16) 0.0503(17) 0.0383(15) -0.0064(12) 0.0280(13) 0.0025(12)
C21A 0.027(3) 0.043(3) 0.020(2) -0.009(2) 0.018(2) -0.008(2)
C22A 0.017(2) 0.050(3) 0.026(3) -0.009(2) 0.019(2) -0.008(2)
S1B 0.0475(19) 0.068(2) 0.0208(17) 0.0113(17) 0.0211(14) 0.0206(17)
O7B 0.0443(16) 0.0503(17) 0.0383(15) -0.0064(12) 0.0280(13) 0.0025(12)
C21B 0.114(13) 0.142(16) 0.086(11) -0.027(12) -0.022(11) 0.020(11)
C22B 0.076(9) 0.082(9) 0.046(7) 0.008(7) 0.034(6) 0.040(7)
S2A 0.0332(5) 0.0469(7) 0.0178(5) 0.0061(4) 0.0090(4) -0.0030(4)
O8A 0.0342(14) 0.0507(17) 0.0195(12) 0.0034(11) 0.0016(10) -0.0107(12)
C23A 0.043(3) 0.065(3) 0.025(2) -0.005(2) -0.0039(18) -0.017(2)
C24A 0.056(3) 0.121(6) 0.047(3) 0.007(4) 0.030(3) -0.002(4)
S2B 0.036(5) 0.073(8) 0.020(6) 0.002(6) 0.009(5) -0.012(6)
O8B 0.0342(14) 0.0507(17) 0.0195(12) 0.0034(11) 0.0016(10) -0.0107(12)
C23B 0.038(14) 0.085(17) 0.023(18) -0.013(16) -0.008(15) 0.000(16)
C24B 0.051(17) 0.076(14) 0.046(19) 0.005(15) 0.010(17) -0.022(13)
O1 0.0379(13) 0.0377(14) 0.0075(10) 0.0046(9) 0.0059(9) -0.0081(10)
O2 0.0443(15) 0.0418(15) 0.0115(11) -0.0008(10) 0.0059(10) -0.0147(11)
O3 0.0376(14) 0.0448(15) 0.0054(10) 0.0030(9) 0.0097(9) -0.0050(11)
O4 0.0307(13) 0.0463(15) 0.0065(10) -0.0020(9) 0.0030(9) -0.0034(10)
O5 0.0166(11) 0.0489(15) 0.0175(11) -0.0053(10) 0.0093(9) -0.0021(10)
O6 0.0215(12) 0.0461(15) 0.0303(13) -0.0141(11) 0.0154(10) -0.0043(10)
N1 0.0167(12) 0.0332(15) 0.0080(11) -0.0018(10) 0.0057(9) -0.0018(10)
C1 0.0250(16) 0.040(2) 0.0089(14) 0.0002(12) 0.0086(12) -0.0018(13)
C2 0.0248(15) 0.0402(19) 0.0051(13) 0.0003(12) 0.0069(11) 0.0048(13)
C3 0.0181(14) 0.0360(18) 0.0090(13) -0.0003(12) 0.0071(11) -0.0017(12)
C4 0.0169(14) 0.0378(18) 0.0073(13) -0.0023(12) 0.0064(11) -0.0027(12)
C5 0.0161(14) 0.0415(19) 0.0052(13) 0.0009(12) 0.0057(10) 0.0008(12)
C6 0.0161(14) 0.0367(18) 0.0083(13) 0.0024(12) 0.0073(11) -0.0004(12)
C7 0.0145(13) 0.0366(18) 0.0093(13) -0.0018(12) 0.0060(11) -0.0021(12)
C8 0.0172(14) 0.0386(18) 0.0041(12) 0.0001(11) 0.0051(10) -0.0003(12)
C9 0.0177(14) 0.0393(18) 0.0055(12) 0.0018(12) 0.0062(11) 0.0006(12)
C10 0.0190(15) 0.0386(18) 0.0047(12) 0.0015(12) 0.0041(11) 0.0019(12)
C11 0.0190(14) 0.0363(18) 0.0046(12) 0.0041(11) 0.0015(11) -0.0003(12)
C12 0.0176(14) 0.0372(18) 0.0083(13) 0.0008(12) 0.0039(11) -0.0019(12)
C13 0.0187(14) 0.0365(18) 0.0112(13) -0.0003(12) 0.0067(11) -0.0011(12)
C14 0.0203(15) 0.050(2) 0.0118(14) -0.0027(14) 0.0058(12) 0.0036(14)
C15 0.0326(19) 0.054(2) 0.0146(15) -0.0094(15) 0.0064(13) 0.0071(16)
C16 0.0350(19) 0.040(2) 0.0127(15) -0.0070(13) 0.0011(13) 0.0007(15)
C17 0.0255(16) 0.041(2) 0.0058(13) 0.0016(12) 0.0007(11) 0.0001(13)
C18 0.0297(17) 0.043(2) 0.0071(13) 0.0006(13) -0.0012(12) -0.0081(14)
C19 0.0203(15) 0.048(2) 0.0132(14) 0.0022(14) 0.0037(12) -0.0094(14)
C20 0.0201(15) 0.044(2) 0.0155(15) -0.0023(14) 0.0068(12) -0.0021(14)
S1S1 0.0267(6) 0.0539(7) 0.0230(6) 0.0039(4) 0.0114(4) 0.0035(4)
O1S1 0.065(2) 0.073(2) 0.0307(16) 0.0081(15) 0.0189(15) -0.0042(17)
C1S1 0.050(3) 0.065(3) 0.028(2) -0.0010(19) 0.0017(18) -0.005(2)
C2S1 0.072(3) 0.060(3) 0.034(2) 0.002(2) 0.007(2) -0.012(2)
S1S2 0.064(10) 0.116(15) 0.16(2) 0.001(14) -0.028(11) -0.024(9)
O1S2 0.065(2) 0.073(2) 0.0307(16) 0.0081(15) 0.0189(15) -0.0042(17)
C1S2 0.050(3) 0.065(3) 0.028(2) -0.0010(19) 0.0017(18) -0.005(2)
C2S2 0.072(3) 0.060(3) 0.034(2) 0.002(2) 0.007(2) -0.012(2)
S2S 0.0238(4) 0.0719(7) 0.0160(4) 0.0088(4) 0.0081(3) 0.0015(4)
O2S 0.0321(15) 0.108(3) 0.0309(15) 0.0006(17) 0.0198(12) 0.0100(16)
C3S 0.0252(17) 0.051(2) 0.0213(17) -0.0034(15) 0.0102(13) -0.0019(15)
C4S 0.038(2) 0.058(3) 0.038(2) 0.0039(19) 0.0078(17) -0.0068(19)
S3S1 0.0423(13) 0.0550(15) 0.0233(11) 0.0108(9) 0.0041(9) -0.0009(10)
O3S1 0.093(5) 0.152(7) 0.330(13) 0.145(8) -0.057(6) -0.043(4)
C5S1 0.040(2) 0.0237(18) 0.035(2) 0.0064(15) -0.0150(16) -0.0038(15)
C6S1 0.046(2) 0.061(3) 0.035(2) 0.010(2) 0.0153(19) 0.014(2)
S3S2 0.0378(10) 0.0455(11) 0.0278(9) 0.0090(7) 0.0155(7) 0.0074(7)
O3S2 0.093(5) 0.152(7) 0.330(13) 0.145(8) -0.057(6) -0.043(4)
C5S2 0.040(2) 0.0237(18) 0.035(2) 0.0064(15) -0.0150(16) -0.0038(15)
C6S2 0.046(2) 0.061(3) 0.035(2) 0.010(2) 0.0153(19) 0.014(2)

loop_
_atom_type_symbol
_atom_type_description
_atom_type_scat_dispersion_real
_atom_type_scat_dispersion_imag
_atom_type_scat_source
C C 0.0030 0.0016 'International Tables Vol C Tables 4.2.6.8 and 6.1.1.4'
H H 0.0000 0.0000 'International Tables Vol C Tables 4.2.6.8 and 6.1.1.4'
N N 0.0059 0.0032 'International Tables Vol C Tables 4.2.6.8 and 6.1.1.4'
O O 0.0105 0.0059 'International Tables Vol C Tables 4.2.6.8 and 6.1.1.4'
S S 0.1218 0.1207 'International Tables Vol C Tables 4.2.6.8 and 6.1.1.4'
Zn Zn 0.2992 1.4004 'International Tables Vol C Tables 4.2.6.8 and 6.1.1.4'

loop_
_geom_angle_atom_site_label_1
_geom_angle_atom_site_label_2
_geom_angle_atom_site_label_3
_geom_angle
_geom_angle_site_symmetry_1
_geom_angle_site_symmetry_3
_geom_angle_publ_flag
O1 Zn1 O3 116.80(11) . 4_566 ?
O1 Zn1 O8B 116.69(11) . . ?
O3 Zn1 O8B 110.62(11) 4_566 . ?
O1 Zn1 O8A 116.69(11) . . ?
O3 Zn1 O8A 110.62(11) 4_566 . ?
O1 Zn1 O7B 110.89(11) . . ?
O3 Zn1 O7B 96.53(11) 4_566 . ?
O8B Zn1 O7B 102.42(13) . . ?
O1 Zn1 O7A 110.89(11) . . ?
O3 Zn1 O7A 96.53(11) 4_566 . ?
O8A Zn1 O7A 102.42(13) . . ?
O7A S1A C21A 102.5(2) . . ?
O7A S1A C22A 104.5(2) . . ?
C21A S1A C22A 97.4(3) . . ?
S1A O7A Zn1 139.3(2) . . ?
S1A C21A H21A 109.5 . . ?
S1A C21A H21B 109.5 . . ?
H21A C21A H21B 109.5 . . ?
S1A C21A H21C 109.5 . . ?
H21A C21A H21C 109.5 . . ?
H21B C21A H21C 109.5 . . ?
S1A C22A H22A 109.5 . . ?
S1A C22A H22B 109.5 . . ?
H22A C22A H22B 109.5 . . ?
S1A C22A H22C 109.5 . . ?
H22A C22A H22C 109.5 . . ?
H22B C22A H22C 109.5 . . ?
O7B S1B C21B 105.2(9) . . ?
O7B S1B C22B 97.4(5) . . ?
C21B S1B C22B 96.8(8) . . ?
S1B O7B Zn1 111.4(2) . . ?
S1B C21B H21D 109.5 . . ?
S1B C21B H21E 109.5 . . ?
H21D C21B H21E 109.5 . . ?
S1B C21B H21F 109.5 . . ?
H21D C21B H21F 109.5 . . ?
H21E C21B H21F 109.5 . . ?
S1B C22B H22D 109.5 . . ?
S1B C22B H22E 109.5 . . ?
H22D C22B H22E 109.5 . . ?
S1B C22B H22F 109.5 . . ?
H22D C22B H22F 109.5 . . ?
H22E C22B H22F 109.5 . . ?
O8A S2A C23A 103.6(2) . . ?
O8A S2A C24A 103.7(3) . . ?
C23A S2A C24A 97.4(3) . . ?
S2A O8A Zn1 120.84(17) . . ?
S2A C23A H23A 109.5 . . ?
S2A C23A H23B 109.5 . . ?
H23A C23A H23B 109.5 . . ?
S2A C23A H23C 109.5 . . ?
H23A C23A H23C 109.5 . . ?
H23B C23A H23C 109.5 . . ?
S2A C24A H24A 109.5 . . ?
S2A C24A H24B 109.5 . . ?
H24A C24A H24B 109.5 . . ?
S2A C24A H24C 109.5 . . ?
H24A C24A H24C 109.5 . . ?
H24B C24A H24C 109.5 . . ?
O8B S2B C24B 113.9(13) . . ?
O8B S2B C23B 109.1(12) . . ?
C24B S2B C23B 96.9(10) . . ?
S2B O8B Zn1 162.7(7) . . ?
S2B C23B H23D 109.5 . . ?
S2B C23B H23E 109.5 . . ?
H23D C23B H23E 109.5 . . ?
S2B C23B H23F 109.5 . . ?
H23D C23B H23F 109.5 . . ?
H23E C23B H23F 109.5 . . ?
S2B C24B H24D 109.5 . . ?
S2B C24B H24E 109.5 . . ?
H24D C24B H24E 109.5 . . ?
S2B C24B H24F 109.5 . . ?
H24D C24B H24F 109.5 . . ?
H24E C24B H24F 109.5 . . ?
C1 O1 Zn1 121.8(2) . . ?
C2 O3 Zn1 115.3(2) . 4_565 ?
C13 N1 C9 125.4(3) . . ?
C13 N1 C7 117.1(2) . . ?
C9 N1 C7 117.5(2) . . ?
O2 C1 O1 124.9(3) . . ?
O2 C1 C3 120.2(3) . . ?
O1 C1 C3 114.9(3) . . ?
O4 C2 O3 125.0(3) . . ?
O4 C2 C5 120.6(3) . . ?
O3 C2 C5 114.5(3) . . ?
C8 C3 C4 119.2(3) . . ?
C8 C3 C1 119.5(3) . . ?
C4 C3 C1 121.3(3) . . ?
C5 C4 C3 120.4(3) . . ?
C5 C4 H4 119.8 . . ?
C3 C4 H4 119.8 . . ?
C4 C5 C6 119.9(3) . . ?
C4 C5 C2 120.4(3) . . ?
C6 C5 C2 119.7(3) . . ?
C7 C6 C5 119.1(3) . . ?
C7 C6 H6 120.5 . . ?
C5 C6 H6 120.5 . . ?
C8 C7 C6 121.3(3) . . ?
C8 C7 N1 118.9(3) . . ?
C6 C7 N1 119.8(3) . . ?
C7 C8 C3 120.2(3) . . ?
C7 C8 H8 119.9 . . ?
C3 C8 H8 119.9 . . ?
O5 C9 N1 120.0(3) . . ?
O5 C9 C10 123.7(3) . . ?
N1 C9 C10 116.3(3) . . ?
C14 C10 C11 120.0(3) . . ?
C14 C10 C9 119.6(3) . . ?
C11 C10 C9 120.4(3) . . ?
C12 C11 C17 119.7(3) . . ?
C12 C11 C10 120.5(3) . . ?
C17 C11 C10 119.8(3) . . ?
C20 C12 C11 120.1(3) . . ?
C20 C12 C13 119.7(3) . . ?
C11 C12 C13 120.1(3) . . ?
O6 C13 N1 119.9(3) . . ?
O6 C13 C12 122.9(3) . . ?
N1 C13 C12 117.2(3) . . ?
C10 C14 C15 119.9(3) . . ?
C10 C14 H14 120.1 . . ?
C15 C14 H14 120.1 . . ?
C16 C15 C14 121.1(3) . . ?
C16 C15 H15 119.5 . . ?
C14 C15 H15 119.5 . . ?
C15 C16 C17 120.8(3) . . ?
C15 C16 H16 119.6 . . ?
C17 C16 H16 119.6 . . ?
C11 C17 C18 118.8(3) . . ?
C11 C17 C16 118.4(3) . . ?
C18 C17 C16 122.9(3) . . ?
C19 C18 C17 120.7(3) . . ?
C19 C18 H18 119.6 . . ?
C17 C18 H18 119.6 . . ?
C18 C19 C20 120.5(3) . . ?
C18 C19 H19 119.7 . . ?
C20 C19 H19 119.7 . . ?
C12 C20 C19 120.1(3) . . ?
C12 C20 H20 119.9 . . ?
C19 C20 H20 119.9 . . ?
O1S1 S1S1 C2S1 106.3(2) . . ?
O1S1 S1S1 C1S1 105.7(2) . . ?
C2S1 S1S1 C1S1 96.8(2) . . ?
S1S1 C1S1 H1S1 109.5 . . ?
S1S1 C1S1 H1S2 109.5 . . ?
H1S1 C1S1 H1S2 109.5 . . ?
S1S1 C1S1 H1S3 109.5 . . ?
H1S1 C1S1 H1S3 109.5 . . ?
H1S2 C1S1 H1S3 109.5 . . ?
S1S1 C2S1 H2S1 109.5 . . ?
S1S1 C2S1 H2S2 109.5 . . ?
H2S1 C2S1 H2S2 109.5 . . ?
S1S1 C2S1 H2S3 109.5 . . ?
H2S1 C2S1 H2S3 109.5 . . ?
H2S2 C2S1 H2S3 109.5 . . ?
C2S2 S1S2 O1S2 123.4(17) . . ?
C2S2 S1S2 C1S2 104.6(15) . . ?
O1S2 S1S2 C1S2 96.7(8) . . ?
S1S2 C1S2 H1S4 109.5 . . ?
S1S2 C1S2 H1S5 109.5 . . ?
H1S4 C1S2 H1S5 109.5 . . ?
S1S2 C1S2 H1S6 109.5 . . ?
H1S4 C1S2 H1S6 109.5 . . ?
H1S5 C1S2 H1S6 109.5 . . ?
S1S2 C2S2 H2S4 109.5 . . ?
S1S2 C2S2 H2S5 109.5 . . ?
H2S4 C2S2 H2S5 109.5 . . ?
S1S2 C2S2 H2S6 109.5 . . ?
H2S4 C2S2 H2S6 109.5 . . ?
H2S5 C2S2 H2S6 109.5 . . ?
O2S S2S C3S 108.1(2) . . ?
O2S S2S C4S 106.9(2) . . ?
C3S S2S C4S 96.53(19) . . ?
S2S C3S H3S1 109.5 . . ?
S2S C3S H3S2 109.5 . . ?
H3S1 C3S H3S2 109.5 . . ?
S2S C3S H3S3 109.5 . . ?
H3S1 C3S H3S3 109.5 . . ?
H3S2 C3S H3S3 109.5 . . ?
S2S C4S H4S1 109.5 . . ?
S2S C4S H4S2 109.5 . . ?
H4S1 C4S H4S2 109.5 . . ?
S2S C4S H4S3 109.5 . . ?
H4S1 C4S H4S3 109.5 . . ?
H4S2 C4S H4S3 109.5 . . ?
C5S1 S3S1 O3S1 110.2(5) . . ?
C5S1 S3S1 C6S1 103.9(2) . . ?
O3S1 S3S1 C6S1 101.0(3) . . ?
S3S1 C5S1 H5S1 109.5 . . ?
S3S1 C5S1 H5S2 109.5 . . ?
H5S1 C5S1 H5S2 109.5 . . ?
S3S1 C5S1 H5S3 109.5 . . ?
H5S1 C5S1 H5S3 109.5 . . ?
H5S2 C5S1 H5S3 109.5 . . ?
S3S1 C6S1 H6S1 109.5 . . ?
S3S1 C6S1 H6S2 109.5 . . ?
H6S1 C6S1 H6S2 109.5 . . ?
S3S1 C6S1 H6S3 109.5 . . ?
H6S1 C6S1 H6S3 109.5 . . ?
H6S2 C6S1 H6S3 109.5 . . ?
O3S2 S3S2 C5S2 109.9(3) . . ?
O3S2 S3S2 C6S2 105.8(4) . . ?
C5S2 S3S2 C6S2 102.9(2) . . ?
S3S2 C5S2 H5S4 109.5 . . ?
S3S2 C5S2 H5S5 109.5 . . ?
H5S4 C5S2 H5S5 109.5 . . ?
S3S2 C5S2 H5S6 109.5 . . ?
H5S4 C5S2 H5S6 109.5 . . ?
H5S5 C5S2 H5S6 109.5 . . ?
S3S2 C6S2 H6S4 109.5 . . ?
S3S2 C6S2 H6S5 109.5 . . ?
H6S4 C6S2 H6S5 109.5 . . ?
S3S2 C6S2 H6S6 109.5 . . ?
H6S4 C6S2 H6S6 109.5 . . ?
H6S5 C6S2 H6S6 109.5 . . ?

loop_
_geom_bond_atom_site_label_1
_geom_bond_atom_site_label_2
_geom_bond_distance
_geom_bond_site_symmetry_2
_geom_bond_publ_flag
Zn1 O1 1.937(2) . ?
Zn1 O3 1.940(2) 4_566 ?
Zn1 O8B 1.954(3) . ?
Zn1 O8A 1.954(3) . ?
Zn1 O7B 2.003(3) . ?
Zn1 O7A 2.003(3) . ?
S1A O7A 1.488(3) . ?
S1A C21A 1.810(5) . ?
S1A C22A 1.819(5) . ?
C21A H21A 0.9800 . ?
C21A H21B 0.9800 . ?
C21A H21C 0.9800 . ?
C22A H22A 0.9800 . ?
C22A H22B 0.9800 . ?
C22A H22C 0.9800 . ?
S1B O7B 1.649(4) . ?
S1B C21B 1.833(9) . ?
S1B C22B 1.851(8) . ?
C21B H21D 0.9800 . ?
C21B H21E 0.9800 . ?
C21B H21F 0.9800 . ?
C22B H22D 0.9800 . ?
C22B H22E 0.9800 . ?
C22B H22F 0.9800 . ?
S2A O8A 1.536(3) . ?
S2A C23A 1.795(4) . ?
S2A C24A 1.799(5) . ?
C23A H23A 0.9800 . ?
C23A H23B 0.9800 . ?
C23A H23C 0.9800 . ?
C24A H24A 0.9800 . ?
C24A H24B 0.9800 . ?
C24A H24C 0.9800 . ?
S2B O8B 1.476(9) . ?
S2B C24B 1.846(10) . ?
S2B C23B 1.860(10) . ?
C23B H23D 0.9800 . ?
C23B H23E 0.9800 . ?
C23B H23F 0.9800 . ?
C24B H24D 0.9800 . ?
C24B H24E 0.9800 . ?
C24B H24F 0.9800 . ?
O1 C1 1.283(4) . ?
O2 C1 1.240(4) . ?
O3 C2 1.287(4) . ?
O4 C2 1.231(4) . ?
O5 C9 1.213(4) . ?
O6 C13 1.225(4) . ?
N1 C13 1.390(4) . ?
N1 C9 1.408(4) . ?
N1 C7 1.445(4) . ?
C1 C3 1.501(5) . ?
C2 C5 1.511(4) . ?
C3 C8 1.389(4) . ?
C3 C4 1.399(4) . ?
C4 C5 1.395(5) . ?
C4 H4 0.9500 . ?
C5 C6 1.396(5) . ?
C6 C7 1.387(4) . ?
C6 H6 0.9500 . ?
C7 C8 1.379(5) . ?
C8 H8 0.9500 . ?
C9 C10 1.472(5) . ?
C10 C14 1.379(4) . ?
C10 C11 1.421(4) . ?
C11 C12 1.412(4) . ?
C11 C17 1.414(5) . ?
C12 C20 1.376(4) . ?
C12 C13 1.471(5) . ?
C14 C15 1.411(5) . ?
C14 H14 0.9500 . ?
C15 C16 1.356(5) . ?
C15 H15 0.9500 . ?
C16 C17 1.425(5) . ?
C16 H16 0.9500 . ?
C17 C18 1.416(5) . ?
C18 C19 1.363(5) . ?
C18 H18 0.9500 . ?
C19 C20 1.412(5) . ?
C19 H19 0.9500 . ?
C20 H20 0.9500 . ?
S1S1 O1S1 1.495(3) . ?
S1S1 C2S1 1.780(5) . ?
S1S1 C1S1 1.783(5) . ?
C1S1 H1S1 0.9800 . ?
C1S1 H1S2 0.9800 . ?
C1S1 H1S3 0.9800 . ?
C2S1 H2S1 0.9800 . ?
C2S1 H2S2 0.9800 . ?
C2S1 H2S3 0.9800 . ?
S1S2 C2S2 1.42(3) . ?
S1S2 O1S2 1.56(2) . ?
S1S2 C1S2 1.93(2) . ?
C1S2 H1S4 0.9800 . ?
C1S2 H1S5 0.9800 . ?
C1S2 H1S6 0.9800 . ?
C2S2 H2S4 0.9800 . ?
C2S2 H2S5 0.9800 . ?
C2S2 H2S6 0.9800 . ?
S2S O2S 1.494(3) . ?
S2S C3S 1.770(4) . ?
S2S C4S 1.796(5) . ?
C3S H3S1 0.9800 . ?
C3S H3S2 0.9800 . ?
C3S H3S3 0.9800 . ?
C4S H4S1 0.9800 . ?
C4S H4S2 0.9800 . ?
C4S H4S3 0.9800 . ?
S3S1 C5S1 1.530(5) . ?
S3S1 O3S1 1.608(8) . ?
S3S1 C6S1 1.802(5) . ?
C5S1 H5S1 0.9800 . ?
C5S1 H5S2 0.9800 . ?
C5S1 H5S3 0.9800 . ?
C6S1 H6S1 0.9800 . ?
C6S1 H6S2 0.9800 . ?
C6S1 H6S3 0.9800 . ?
S3S2 O3S2 1.542(9) . ?
S3S2 C5S2 1.603(4) . ?
S3S2 C6S2 1.756(5) . ?
C5S2 H5S4 0.9800 . ?
C5S2 H5S5 0.9800 . ?
C5S2 H5S6 0.9800 . ?
C6S2 H6S4 0.9800 . ?
C6S2 H6S5 0.9800 . ?
C6S2 H6S6 0.9800 . ?

loop_
_geom_torsion_atom_site_label_1
_geom_torsion_atom_site_label_2
_geom_torsion_atom_site_label_3
_geom_torsion_atom_site_label_4
_geom_torsion
_geom_torsion_site_symmetry_1
_geom_torsion_site_symmetry_2
_geom_torsion_site_symmetry_3
_geom_torsion_site_symmetry_4
_geom_torsion_publ_flag
C21A S1A O7A Zn1 -42.5(4) . . . . ?
C22A S1A O7A Zn1 58.6(4) . . . . ?
C21B S1B O7B Zn1 -77.8(9) . . . . ?
C22B S1B O7B Zn1 -176.9(6) . . . . ?
C23A S2A O8A Zn1 124.9(2) . . . . ?
C24A S2A O8A Zn1 -133.9(3) . . . . ?
C24B S2B O8B Zn1 -148(3) . . . . ?
C23B S2B O8B Zn1 -41(3) . . . . ?
Zn1 O1 C1 O2 -5.0(5) . . . . ?
Zn1 O1 C1 C3 175.9(2) . . . . ?
Zn1 O3 C2 O4 1.7(4) 4_565 . . . ?
Zn1 O3 C2 C5 -178.4(2) 4_565 . . . ?
O2 C1 C3 C8 172.6(3) . . . . ?
O1 C1 C3 C8 -8.2(4) . . . . ?
O2 C1 C3 C4 -8.0(5) . . . . ?
O1 C1 C3 C4 171.2(3) . . . . ?
C8 C3 C4 C5 1.4(5) . . . . ?
C1 C3 C4 C5 -178.0(3) . . . . ?
C3 C4 C5 C6 -1.1(5) . . . . ?
C3 C4 C5 C2 179.2(3) . . . . ?
O4 C2 C5 C4 19.8(5) . . . . ?
O3 C2 C5 C4 -160.1(3) . . . . ?
O4 C2 C5 C6 -159.9(3) . . . . ?
O3 C2 C5 C6 20.2(4) . . . . ?
C4 C5 C6 C7 -0.2(4) . . . . ?
C2 C5 C6 C7 179.4(3) . . . . ?
C5 C6 C7 C8 1.4(4) . . . . ?
C5 C6 C7 N1 -179.9(3) . . . . ?
C13 N1 C7 C8 108.8(3) . . . . ?
C9 N1 C7 C8 -72.9(4) . . . . ?
C13 N1 C7 C6 -70.0(4) . . . . ?
C9 N1 C7 C6 108.3(3) . . . . ?
C6 C7 C8 C3 -1.2(5) . . . . ?
N1 C7 C8 C3 -179.9(3) . . . . ?
C4 C3 C8 C7 -0.2(4) . . . . ?
C1 C3 C8 C7 179.2(3) . . . . ?
C13 N1 C9 O5 178.5(3) . . . . ?
C7 N1 C9 O5 0.4(4) . . . . ?
C13 N1 C9 C10 -1.2(4) . . . . ?
C7 N1 C9 C10 -179.3(3) . . . . ?
O5 C9 C10 C14 2.9(5) . . . . ?
N1 C9 C10 C14 -177.4(3) . . . . ?
O5 C9 C10 C11 -176.4(3) . . . . ?
N1 C9 C10 C11 3.3(4) . . . . ?
C14 C10 C11 C12 177.5(3) . . . . ?
C9 C10 C11 C12 -3.2(4) . . . . ?
C14 C10 C11 C17 -3.0(5) . . . . ?
C9 C10 C11 C17 176.3(3) . . . . ?
C17 C11 C12 C20 1.8(5) . . . . ?
C10 C11 C12 C20 -178.7(3) . . . . ?
C17 C11 C12 C13 -178.6(3) . . . . ?
C10 C11 C12 C13 0.9(4) . . . . ?
C9 N1 C13 O6 179.1(3) . . . . ?
C7 N1 C13 O6 -2.7(4) . . . . ?
C9 N1 C13 C12 -1.0(4) . . . . ?
C7 N1 C13 C12 177.2(3) . . . . ?
C20 C12 C13 O6 0.7(5) . . . . ?
C11 C12 C13 O6 -178.9(3) . . . . ?
C20 C12 C13 N1 -179.2(3) . . . . ?
C11 C12 C13 N1 1.2(4) . . . . ?
C11 C10 C14 C15 2.3(5) . . . . ?
C9 C10 C14 C15 -177.1(3) . . . . ?
C10 C14 C15 C16 0.5(6) . . . . ?
C14 C15 C16 C17 -2.5(6) . . . . ?
C12 C11 C17 C18 -0.3(4) . . . . ?
C10 C11 C17 C18 -179.8(3) . . . . ?
C12 C11 C17 C16 -179.5(3) . . . . ?
C10 C11 C17 C16 1.0(4) . . . . ?
C15 C16 C17 C11 1.7(5) . . . . ?
C15 C16 C17 C18 -177.4(3) . . . . ?
C11 C17 C18 C19 -1.6(5) . . . . ?
C16 C17 C18 C19 177.6(3) . . . . ?
C17 C18 C19 C20 2.0(5) . . . . ?
C11 C12 C20 C19 -1.4(5) . . . . ?
C13 C12 C20 C19 179.0(3) . . . . ?
C18 C19 C20 C12 -0.5(5) . . . . ?
